data_1520966
loop_
_publ_author_name
'Elbouaanani, L.K.'
'Malaman, B.'
'Gerardin, R.'

_publ_section_title
;
 Structure refinement and magnetic properties of C - Fe (P O3)3 studied by
 neutron diffraction and Mossbauer techniques
;
_journal_name_full 'Journal of Solid State Chemistry'
_journal_page_first 455
_journal_page_last 463
_journal_volume 148
_journal_year 1999
_chemical_formula_sum 'Fe O9 P3'
_chemical_name_systematic 'Fe (P O3)3'
_space_group_IT_number 9
_symmetry_space_group_name_Hall 'C -2yc'
_symmetry_space_group_name_H-M 'C 1 c 1'
_cell_angle_alpha 90
_cell_angle_beta 127
_cell_angle_gamma 90
_cell_formula_units_Z 12
_cell_length_a 13.148
_cell_length_b 19.076
_cell_length_c 9.41
_cell_volume 1884.887
_citation_journal_id_ASTM JSSCBI
_cod_data_source_file Elbouaanani_JSSCBI_1999_414.cif
_cod_data_source_block Fe1O9P3
_cod_original_formula_sum 'Fe1 O9 P3'
_cod_database_code 1520966

loop_
_symmetry_equiv_pos_as_xyz
x,y,z
x,-y,z+1/2
x+1/2,y+1/2,z
x+1/2,-y+1/2,z+1/2

loop_
_atom_site_label
_atom_site_type_symbol
_atom_site_fract_x
_atom_site_fract_y
_atom_site_fract_z
_atom_site_occupancy
_atom_site_U_iso_or_equiv
P7 P+5 0.5698 0.1459 0.2787 1 0.0
O1 O-2 0.613 0.093 0.198 1 0.0
Fe2 Fe+3 0.825 0.2443 0.5377 1 0.0
O14 O-2 0.4782 0.1617 0.6517 1 0.0
O17 O-2 0.0615 0.1896 0.0424 1 0.0
O8 O-2 0.8199 0.0547 0.2512 1 0.0
P9 P+5 0.9772 0.1354 0.8838 1 0.0
O20 O-2 0.8645 0.2121 0.374 1 0.0
P6 P+5 0.4905 0.0263 0.4077 1 0.0
P5 P+5 0.5976 0.1865 0.8256 1 0.0
O12 O-2 0.2125 0.023 0.5036 1 0.0
O25 O-2 0.177 0.0614 0.7731 1 0.0
P3 P+5 0.6946 0.3633 0.2269 1 0.0
O5 O-2 0.2984 0.2092 0.2005 1 0.0
O22 O-2 0.9453 0.1649 0.2116 1 0.0
O11 O-2 0.3016 0.1357 0.7137 1 0.0
O16 O-2 0.0612 0.1452 0.5355 1 0.0
O9 O-2 0.4753 0.1919 0.1384 1 0.0
O2 O-2 0.683 0.1318 0.9562 1 0.0
O4 O-2 0.6865 0.1739 0.4364 1 0.0
Fe3 Fe+3 0.3477 0.089 0.574 1 0.0
Fe1 Fe+3 0.8439 0.0784 0.0717 1 0.0
O19 O-2 0.4738 0.0327 0.7892 1 0.0
O23 O-2 0.9365 0.1671 0.7139 1 0.0
P1 P+5 0.711 -0.0306 0.7494 1 0.0
O27 O-2 -0.0033 0.016 0.1928 1 0.0
P8 P+5 0.4764 0.3048 0.876 1 0.0
O7 O-2 0.4992 0.0982 0.3318 1 0.0
O18 O-2 0.2244 0.143 0.3486 1 0.0
O15 O-2 0.5635 0.2413 0.9225 1 0.0
P4 P+5 0.1115 0.0209 0.8477 1 0.0
O6 O-2 0.3987 0.0346 0.4478 1 0.0
O21 O-2 0.7444 0.0015 0.9199 1 0.0
O24 O-2 0.1999 0.1879 0.8497 1 0.0
O3 O-2 0.8773 0.1078 0.9007 1 0.0
P2 P+5 0.699 0.3017 0.7244 1 0.0
O10 O-2 0.6794 0.2301 0.7877 1 0.0
O26 O-2 0.0755 0.0776 0.9318 1 0.0
O13 O-2 0.6265 0.0248 0.5971 1 0.0
